data_4079515
loop_
_publ_author_name
'Tskhovrebov, Alexander G.'
'Solari, Euro'
'Scopelliti, Rosario'
'Severin, Kay'

_publ_section_title
;
 Activation of Nitrous Oxide by Dinuclear Ruthenium Complexes
;
_journal_issue 20
_journal_name_full Organometallics
_journal_page_first 7235
_journal_paper_doi 10.1021/om300786f
_journal_volume 31
_journal_year 2012
_chemical_formula_moiety 'C31 H38 Cl4 N4 Ru2, 0.5(C H2 Cl2)'
_chemical_formula_sum 'C31.5 H39 Cl5 N4 Ru2'
_chemical_formula_weight 853.06
_chemical_name_systematic
; 
 ? 
;
_space_group_IT_number 15
_symmetry_cell_setting monoclinic
_symmetry_space_group_name_Hall '-C 2yc'
_symmetry_space_group_name_H-M 'C 1 2/c 1'
_atom_sites_solution_hydrogens geom
_atom_sites_solution_primary direct
_atom_sites_solution_secondary difmap
_audit_creation_method SHELXL-97
_cell_angle_alpha 90.00
_cell_angle_beta 110.138(10)
_cell_angle_gamma 90.00
_cell_formula_units_Z 8
_cell_length_a 27.618(4)
_cell_length_b 14.453(3)
_cell_length_c 18.611(3)
_cell_measurement_reflns_used 503
_cell_measurement_temperature 100(2)
_cell_measurement_theta_max 22
_cell_measurement_theta_min 3
_cell_volume 6975(2)
_computing_cell_refinement 'Dirax/lsq (Duisenberg & Schreurs, 1989-2000)'
_computing_data_collection 'Collect (Bruker AXS BV, 1997-2004)'
_computing_data_reduction 'EvalCCD (Duisenberg & Schreurs, 1990-2000)'
_computing_molecular_graphics 'Bruker SHELXTL'
_computing_publication_material 'Bruker SHELXTL'
_computing_structure_refinement 'SHELXL-97 (Sheldrick, 1997)'
_computing_structure_solution 'SHELXS-97 (Sheldrick, 1990)'
_diffrn_ambient_temperature 100(2)
_diffrn_measured_fraction_theta_full 0.998
_diffrn_measured_fraction_theta_max 0.998
_diffrn_measurement_device_type 'Bruker APEX II CCD'
_diffrn_measurement_method 'phi and omega scans'
_diffrn_radiation_monochromator graphite
_diffrn_radiation_source 'fine-focus sealed tube'
_diffrn_radiation_type MoK\a
_diffrn_radiation_wavelength 0.71073
_diffrn_reflns_av_R_equivalents 0.0347
_diffrn_reflns_av_sigmaI/netI 0.0211
_diffrn_reflns_limit_h_max 35
_diffrn_reflns_limit_h_min -35
_diffrn_reflns_limit_k_max 18
_diffrn_reflns_limit_k_min -18
_diffrn_reflns_limit_l_max 24
_diffrn_reflns_limit_l_min -24
_diffrn_reflns_number 57223
_diffrn_reflns_theta_full 27.50
_diffrn_reflns_theta_max 27.50
_diffrn_reflns_theta_min 3.05
_exptl_absorpt_coefficient_mu 1.277
_exptl_absorpt_correction_T_max 0.7456
_exptl_absorpt_correction_T_min 0.6544
_exptl_absorpt_correction_type multi-scan
_exptl_absorpt_process_details 'SADABS 2008, Bruker AXS, 2008'
_exptl_crystal_colour orange
_exptl_crystal_density_diffrn 1.625
_exptl_crystal_density_method 'not measured'
_exptl_crystal_description prismatic
_exptl_crystal_F_000 3432
_exptl_crystal_size_max 0.37
_exptl_crystal_size_mid 0.25
_exptl_crystal_size_min 0.17
_refine_diff_density_max 0.489
_refine_diff_density_min -0.695
_refine_diff_density_rms 0.082
_refine_ls_extinction_method none
_refine_ls_goodness_of_fit_ref 1.096
_refine_ls_hydrogen_treatment constr
_refine_ls_matrix_type full
_refine_ls_number_parameters 384
_refine_ls_number_reflns 8004
_refine_ls_number_restraints 0
_refine_ls_restrained_S_all 1.096
_refine_ls_R_factor_all 0.0294
_refine_ls_R_factor_gt 0.0217
_refine_ls_shift/su_max 0.001
_refine_ls_shift/su_mean 0.000
_refine_ls_structure_factor_coef Fsqd
_refine_ls_weighting_details 'calc w=1/[\s^2^(Fo^2^)+(0.0156P)^2^+14.7721P] where P=(Fo^2^+2Fc^2^)/3'
_refine_ls_weighting_scheme calc
_refine_ls_wR_factor_gt 0.0466
_refine_ls_wR_factor_ref 0.0509
_reflns_number_gt 7032
_reflns_number_total 8004
_reflns_threshold_expression >2sigma(I)
_cod_data_source_file om300786f_si_001.cif
_cod_data_source_block complex_9
_cod_depositor_comments
;
The following automatic conversions were performed:

'_symmetry_cell_setting' value 'Monoclinic' changed to 'monoclinic'
according to /home/saulius/struct/CIF-dictionaries/cif_core.dic
dictionary named 'cif_core.dic' version 2.4.2 from 2011-04-26.

Automatic conversion script
Id: cif_fix_values 1891 2012-01-12 08:04:46Z andrius 
;
_cod_original_sg_symbol_H-M 'C 2/c'
_cod_original_formula_sum 'C31.50 H39 Cl5 N4 Ru2'
_cod_database_code 4079515

loop_
_symmetry_equiv_pos_as_xyz
'x, y, z'
'-x, y, -z+1/2'
'x+1/2, y+1/2, z'
'-x+1/2, y+1/2, -z+1/2'
'-x, -y, -z'
'x, -y, z-1/2'
'-x+1/2, -y+1/2, -z'
'x+1/2, -y+1/2, z-1/2'

loop_
_atom_site_label
_atom_site_type_symbol
_atom_site_fract_x
_atom_site_fract_y
_atom_site_fract_z
_atom_site_U_iso_or_equiv
_atom_site_adp_type
_atom_site_occupancy
_atom_site_symmetry_multiplicity
_atom_site_calc_flag
_atom_site_refinement_flags
Ru1 Ru 0.141202(6) 0.556853(11) 0.170645(8) 0.01117(4) Uani 1 1 d .
Ru2 Ru 0.095028(6) 0.414916(11) 0.026322(9) 0.01197(4) Uani 1 1 d .
Cl1 Cl 0.078537(18) 0.42459(3) 0.14716(3) 0.01508(9) Uani 1 1 d .
Cl2 Cl 0.183822(17) 0.44567(3) 0.11340(3) 0.01474(9) Uani 1 1 d .
Cl3 Cl 0.090506(17) 0.58200(3) 0.03726(3) 0.01315(9) Uani 1 1 d .
Cl4 Cl 0.087185(18) 0.65016(3) 0.21686(3) 0.01652(10) Uani 1 1 d .
N1 N 0.17215(6) 0.50560(12) 0.27199(10) 0.0160(3) Uani 1 1 d .
N2 N 0.18337(7) 0.46810(13) 0.32495(11) 0.0214(4) Uani 1 1 d .
N3 N 0.23500(6) 0.68398(11) 0.24428(9) 0.0138(3) Uani 1 1 d .
N4 N 0.19137(6) 0.73260(11) 0.13145(9) 0.0129(3) Uani 1 1 d .
C1 C 0.19181(7) 0.66280(13) 0.18210(11) 0.0128(4) Uani 1 1 d .
C2 C 0.23281(7) 0.79318(14) 0.16168(11) 0.0161(4) Uani 1 1 d .
H2 H 0.2404 0.8458 0.1369 0.019 Uiso 1 1 calc R
C3 C 0.25986(7) 0.76310(14) 0.23221(11) 0.0159(4) Uani 1 1 d .
H3 H 0.2901 0.7904 0.2671 0.019 Uiso 1 1 calc R
C4 C 0.25318(7) 0.63909(14) 0.31808(11) 0.0136(4) Uani 1 1 d .
C5 C 0.23656(7) 0.67453(14) 0.37564(11) 0.0150(4) Uani 1 1 d .
C6 C 0.25510(7) 0.63215(14) 0.44770(11) 0.0159(4) Uani 1 1 d .
H6 H 0.2436 0.6539 0.4873 0.019 Uiso 1 1 calc R
C7 C 0.29017(8) 0.55840(14) 0.46288(11) 0.0168(4) Uani 1 1 d .
C8 C 0.30648(7) 0.52703(14) 0.40390(11) 0.0169(4) Uani 1 1 d .
H8 H 0.3305 0.4774 0.4138 0.020 Uiso 1 1 calc R
C9 C 0.28857(7) 0.56638(14) 0.33046(11) 0.0159(4) Uani 1 1 d .
C10 C 0.19985(8) 0.75574(14) 0.35936(11) 0.0170(4) Uani 1 1 d .
H10A H 0.2158 0.8093 0.3442 0.026 Uiso 1 1 calc R
H10B H 0.1920 0.7709 0.4055 0.026 Uiso 1 1 calc R
H10C H 0.1679 0.7396 0.3178 0.026 Uiso 1 1 calc R
C11 C 0.31162(8) 0.51672(16) 0.54241(12) 0.0222(5) Uani 1 1 d .
H11A H 0.3217 0.4524 0.5387 0.033 Uiso 1 1 calc R
H11B H 0.2852 0.5186 0.5665 0.033 Uiso 1 1 calc R
H11C H 0.3418 0.5522 0.5734 0.033 Uiso 1 1 calc R
C12 C 0.30602(8) 0.53066(16) 0.26687(12) 0.0229(5) Uani 1 1 d .
H12A H 0.2786 0.4929 0.2316 0.034 Uiso 1 1 calc R
H12B H 0.3371 0.4929 0.2888 0.034 Uiso 1 1 calc R
H12C H 0.3137 0.5830 0.2391 0.034 Uiso 1 1 calc R
C13 C 0.15692(7) 0.75010(14) 0.05395(11) 0.0147(4) Uani 1 1 d .
C14 C 0.17061(8) 0.71468(14) -0.00645(11) 0.0173(4) Uani 1 1 d .
C15 C 0.14042(8) 0.73918(16) -0.08076(12) 0.0225(5) Uani 1 1 d .
H15 H 0.1490 0.7157 -0.1225 0.027 Uiso 1 1 calc R
C16 C 0.09772(9) 0.79755(16) -0.09519(12) 0.0253(5) Uani 1 1 d .
C17 C 0.08527(8) 0.83045(15) -0.03352(12) 0.0221(5) Uani 1 1 d .
H17 H 0.0561 0.8696 -0.0432 0.027 Uiso 1 1 calc R
C18 C 0.11427(8) 0.80785(14) 0.04252(12) 0.0172(4) Uani 1 1 d .
C19 C 0.21518(8) 0.64847(15) 0.00890(12) 0.0211(4) Uani 1 1 d .
H19A H 0.2076 0.5915 0.0315 0.032 Uiso 1 1 calc R
H19B H 0.2464 0.6770 0.0445 0.032 Uiso 1 1 calc R
H19C H 0.2205 0.6339 -0.0393 0.032 Uiso 1 1 calc R
C20 C 0.06608(11) 0.8246(2) -0.17673(14) 0.0442(7) Uani 1 1 d .
H20A H 0.0354 0.8589 -0.1769 0.066 Uiso 1 1 calc R
H20B H 0.0555 0.7687 -0.2080 0.066 Uiso 1 1 calc R
H20C H 0.0869 0.8637 -0.1978 0.066 Uiso 1 1 calc R
C21 C 0.09849(8) 0.84178(15) 0.10797(12) 0.0203(4) Uani 1 1 d .
H21A H 0.0752 0.7967 0.1183 0.030 Uiso 1 1 calc R
H21B H 0.0808 0.9014 0.0943 0.030 Uiso 1 1 calc R
H21C H 0.1292 0.8493 0.1538 0.030 Uiso 1 1 calc R
C22 C 0.07847(8) 0.26749(14) -0.00047(12) 0.0176(4) Uani 1 1 d .
C23 C 0.03165(8) 0.32064(14) -0.02440(11) 0.0170(4) Uani 1 1 d .
H23 H 0.0043 0.3034 -0.0071 0.020 Uiso 1 1 calc R
C24 C 0.02547(7) 0.39819(14) -0.07327(11) 0.0159(4) Uani 1 1 d .
H24 H -0.0061 0.4315 -0.0889 0.019 Uiso 1 1 calc R
C25 C 0.06598(8) 0.42715(14) -0.09947(11) 0.0167(4) Uani 1 1 d .
C26 C 0.11267(8) 0.37639(15) -0.07518(11) 0.0183(4) Uani 1 1 d .
H26 H 0.1402 0.3944 -0.0917 0.022 Uiso 1 1 calc R
C27 C 0.11852(8) 0.29828(14) -0.02607(12) 0.0184(4) Uani 1 1 d .
H27 H 0.1504 0.2657 -0.0099 0.022 Uiso 1 1 calc R
C28 C 0.06026(8) 0.51268(15) -0.14771(12) 0.0208(4) Uani 1 1 d .
H28A H 0.0931 0.5462 -0.1321 0.031 Uiso 1 1 calc R
H28B H 0.0335 0.5525 -0.1408 0.031 Uiso 1 1 calc R
H28C H 0.0505 0.4950 -0.2017 0.031 Uiso 1 1 calc R
C29 C 0.08597(9) 0.18053(15) 0.04815(13) 0.0238(5) Uani 1 1 d .
H29 H 0.1237 0.1662 0.0681 0.029 Uiso 1 1 calc R
C30 C 0.06799(11) 0.18750(17) 0.11619(14) 0.0326(6) Uani 1 1 d .
H30A H 0.0886 0.2341 0.1520 0.049 Uiso 1 1 calc R
H30B H 0.0722 0.1274 0.1420 0.049 Uiso 1 1 calc R
H30C H 0.0316 0.2056 0.0986 0.049 Uiso 1 1 calc R
C31 C 0.05848(10) 0.10064(16) -0.00478(15) 0.0324(6) Uani 1 1 d .
H31A H 0.0648 0.0427 0.0243 0.049 Uiso 1 1 calc R
H31B H 0.0718 0.0955 -0.0471 0.049 Uiso 1 1 calc R
H31C H 0.0213 0.1129 -0.0252 0.049 Uiso 1 1 calc R
C32 C 0.0000 0.8167(3) 0.2500 0.0574(12) Uani 1 2 d S
H32A H 0.0016 0.7764 0.2078 0.069 Uiso 0.50 1 calc PR
H32B H -0.0016 0.7764 0.2922 0.069 Uiso 0.50 1 calc PR
Cl5 Cl 0.05636(4) 0.88519(7) 0.28275(6) 0.0749(3) Uani 1 1 d .

loop_
_atom_site_aniso_label
_atom_site_aniso_U_11
_atom_site_aniso_U_22
_atom_site_aniso_U_33
_atom_site_aniso_U_23
_atom_site_aniso_U_13
_atom_site_aniso_U_12
Ru1 0.01108(7) 0.01109(8) 0.00993(7) 0.00002(5) 0.00182(6) -0.00073(5)
Ru2 0.01097(7) 0.01180(8) 0.01224(7) -0.00161(6) 0.00286(6) -0.00019(6)
Cl1 0.0162(2) 0.0143(2) 0.0153(2) -0.00108(17) 0.00620(17) -0.00261(17)
Cl2 0.0117(2) 0.0157(2) 0.0154(2) -0.00039(17) 0.00277(17) 0.00101(17)
Cl3 0.0134(2) 0.0123(2) 0.0119(2) -0.00016(16) 0.00200(16) -0.00080(16)
Cl4 0.0168(2) 0.0167(2) 0.0158(2) -0.00238(18) 0.00525(18) 0.00029(18)
N1 0.0105(8) 0.0176(9) 0.0193(9) -0.0081(7) 0.0044(7) -0.0040(6)
N2 0.0179(9) 0.0193(9) 0.0252(10) 0.0009(8) 0.0051(8) -0.0024(7)
N3 0.0131(8) 0.0149(8) 0.0122(8) -0.0002(6) 0.0027(6) -0.0014(6)
N4 0.0117(7) 0.0137(8) 0.0110(8) 0.0004(6) 0.0011(6) -0.0015(6)
C1 0.0126(9) 0.0134(9) 0.0112(9) -0.0003(7) 0.0027(7) 0.0019(7)
C2 0.0158(9) 0.0139(9) 0.0179(10) 0.0003(8) 0.0051(8) -0.0039(7)
C3 0.0138(9) 0.0166(10) 0.0151(9) -0.0013(8) 0.0022(7) -0.0046(7)
C4 0.0118(9) 0.0151(10) 0.0105(9) 0.0008(7) -0.0004(7) -0.0035(7)
C5 0.0146(9) 0.0146(10) 0.0133(9) -0.0025(7) 0.0014(7) -0.0043(7)
C6 0.0153(9) 0.0172(10) 0.0131(9) -0.0017(8) 0.0022(7) -0.0035(8)
C7 0.0153(9) 0.0172(10) 0.0139(9) 0.0020(8) 0.0001(7) -0.0049(8)
C8 0.0138(9) 0.0148(10) 0.0180(10) 0.0010(8) 0.0002(8) -0.0003(7)
C9 0.0136(9) 0.0163(10) 0.0157(9) -0.0006(8) 0.0024(7) -0.0031(7)
C10 0.0183(10) 0.0171(10) 0.0143(9) -0.0011(8) 0.0038(8) 0.0010(8)
C11 0.0222(11) 0.0225(11) 0.0170(10) 0.0055(8) 0.0004(8) -0.0013(9)
C12 0.0218(10) 0.0274(12) 0.0189(10) -0.0010(9) 0.0063(9) 0.0050(9)
C13 0.0166(9) 0.0131(9) 0.0119(9) 0.0030(7) 0.0017(7) -0.0043(7)
C14 0.0190(10) 0.0155(10) 0.0165(10) 0.0004(8) 0.0050(8) -0.0058(8)
C15 0.0273(11) 0.0262(12) 0.0127(10) -0.0019(8) 0.0054(8) -0.0086(9)
C16 0.0256(11) 0.0275(12) 0.0164(10) 0.0056(9) -0.0010(9) -0.0066(9)
C17 0.0170(10) 0.0198(11) 0.0234(11) 0.0061(9) -0.0011(8) -0.0008(8)
C18 0.0163(9) 0.0133(10) 0.0192(10) 0.0012(8) 0.0022(8) -0.0043(8)
C19 0.0261(11) 0.0202(11) 0.0197(10) -0.0002(8) 0.0113(9) -0.0017(9)
C20 0.0409(15) 0.060(2) 0.0209(13) 0.0097(13) -0.0029(11) 0.0053(14)
C21 0.0195(10) 0.0173(10) 0.0232(11) 0.0021(8) 0.0064(8) 0.0022(8)
C22 0.0190(10) 0.0124(10) 0.0176(10) -0.0052(8) 0.0015(8) -0.0012(8)
C23 0.0150(9) 0.0165(10) 0.0177(10) -0.0058(8) 0.0032(8) -0.0038(8)
C24 0.0135(9) 0.0161(10) 0.0150(9) -0.0056(8) 0.0009(7) -0.0002(7)
C25 0.0193(10) 0.0175(10) 0.0116(9) -0.0043(7) 0.0031(8) 0.0000(8)
C26 0.0174(10) 0.0226(11) 0.0161(10) -0.0046(8) 0.0072(8) 0.0010(8)
C27 0.0162(9) 0.0178(10) 0.0189(10) -0.0057(8) 0.0029(8) 0.0048(8)
C28 0.0238(11) 0.0222(11) 0.0161(10) 0.0008(8) 0.0066(8) 0.0019(9)
C29 0.0240(11) 0.0166(11) 0.0280(12) 0.0020(9) 0.0055(9) 0.0013(9)
C30 0.0484(15) 0.0190(12) 0.0308(13) 0.0040(10) 0.0141(12) -0.0001(11)
C31 0.0436(15) 0.0144(11) 0.0374(14) -0.0034(10) 0.0116(12) -0.0020(10)
C32 0.066(3) 0.037(2) 0.080(4) 0.000 0.040(3) 0.000
Cl5 0.0833(7) 0.0688(6) 0.0817(7) -0.0335(5) 0.0399(6) -0.0197(5)

loop_
_atom_type_symbol
_atom_type_description
_atom_type_scat_dispersion_real
_atom_type_scat_dispersion_imag
_atom_type_scat_source
C C 0.0033 0.0016 'International Tables Vol C Tables 4.2.6.8 and 6.1.1.4'
H H 0.0000 0.0000 'International Tables Vol C Tables 4.2.6.8 and 6.1.1.4'
N N 0.0061 0.0033 'International Tables Vol C Tables 4.2.6.8 and 6.1.1.4'
Cl Cl 0.1484 0.1585 'International Tables Vol C Tables 4.2.6.8 and 6.1.1.4'
Ru Ru -1.2594 0.8363 'International Tables Vol C Tables 4.2.6.8 and 6.1.1.4'

loop_
_geom_angle_atom_site_label_1
_geom_angle_atom_site_label_2
_geom_angle_atom_site_label_3
_geom_angle
_geom_angle_site_symmetry_1
N1 Ru1 C1 97.43(7) .
N1 Ru1 Cl4 89.21(5) .
C1 Ru1 Cl4 91.67(6) .
N1 Ru1 Cl3 164.72(5) .
C1 Ru1 Cl3 97.38(5) .
Cl4 Ru1 Cl3 94.14(2) .
N1 Ru1 Cl2 93.21(5) .
C1 Ru1 Cl2 97.12(6) .
Cl4 Ru1 Cl2 170.496(17) .
Cl3 Ru1 Cl2 81.194(19) .
N1 Ru1 Cl1 85.69(5) .
C1 Ru1 Cl1 176.04(5) .
Cl4 Ru1 Cl1 90.80(2) .
Cl3 Ru1 Cl1 79.359(18) .
Cl2 Ru1 Cl1 80.23(2) .
C27 Ru2 C23 68.55(8) .
C27 Ru2 C24 80.96(7) .
C23 Ru2 C24 38.11(8) .
C27 Ru2 C26 38.41(8) .
C23 Ru2 C26 81.35(8) .
C24 Ru2 C26 68.20(8) .
C27 Ru2 C22 37.99(8) .
C23 Ru2 C22 38.45(7) .
C24 Ru2 C22 69.24(7) .
C26 Ru2 C22 69.34(8) .
C27 Ru2 C25 68.82(8) .
C23 Ru2 C25 69.08(8) .
C24 Ru2 C25 38.05(7) .
C26 Ru2 C25 37.67(7) .
C22 Ru2 C25 82.29(8) .
C27 Ru2 Cl3 147.87(6) .
C23 Ru2 Cl3 127.27(6) .
C24 Ru2 Cl3 97.24(5) .
C26 Ru2 Cl3 111.08(6) .
C22 Ru2 Cl3 165.61(5) .
C25 Ru2 Cl3 89.93(5) .
C27 Ru2 Cl1 129.82(6) .
C23 Ru2 Cl1 93.34(6) .
C24 Ru2 Cl1 113.58(6) .
C26 Ru2 Cl1 168.22(6) .
C22 Ru2 Cl1 100.00(6) .
C25 Ru2 Cl1 148.89(6) .
Cl3 Ru2 Cl1 80.506(16) .
C27 Ru2 Cl2 92.98(6) .
C23 Ru2 Cl2 150.65(6) .
C24 Ru2 Cl2 164.80(6) .
C26 Ru2 Cl2 98.45(6) .
C22 Ru2 Cl2 113.89(5) .
C25 Ru2 Cl2 126.75(6) .
Cl3 Ru2 Cl2 80.461(16) .
Cl1 Ru2 Cl2 81.01(2) .
Ru2 Cl1 Ru1 82.441(16) .
Ru1 Cl2 Ru2 83.446(18) .
Ru1 Cl3 Ru2 84.748(16) .
N2 N1 Ru1 169.15(17) .
C1 N3 C3 112.28(16) .
C1 N3 C4 127.95(16) .
C3 N3 C4 119.58(16) .
C1 N4 C2 111.75(15) .
C1 N4 C13 131.00(16) .
C2 N4 C13 117.21(16) .
N4 C1 N3 102.27(16) .
N4 C1 Ru1 129.46(13) .
N3 C1 Ru1 128.25(14) .
C3 C2 N4 107.13(17) .
C3 C2 H2 126.4 .
N4 C2 H2 126.4 .
C2 C3 N3 106.56(17) .
C2 C3 H3 126.7 .
N3 C3 H3 126.7 .
C9 C4 C5 122.91(18) .
C9 C4 N3 119.24(17) .
C5 C4 N3 117.74(17) .
C4 C5 C6 117.68(18) .
C4 C5 C10 120.31(17) .
C6 C5 C10 122.01(18) .
C5 C6 C7 121.65(19) .
C5 C6 H6 119.2 .
C7 C6 H6 119.2 .
C8 C7 C6 118.39(18) .
C8 C7 C11 120.94(19) .
C6 C7 C11 120.61(19) .
C7 C8 C9 122.16(19) .
C7 C8 H8 118.9 .
C9 C8 H8 118.9 .
C4 C9 C8 117.17(19) .
C4 C9 C12 121.31(18) .
C8 C9 C12 121.51(19) .
C5 C10 H10A 109.5 .
C5 C10 H10B 109.5 .
H10A C10 H10B 109.5 .
C5 C10 H10C 109.5 .
H10A C10 H10C 109.5 .
H10B C10 H10C 109.5 .
C7 C11 H11A 109.5 .
C7 C11 H11B 109.5 .
H11A C11 H11B 109.5 .
C7 C11 H11C 109.5 .
H11A C11 H11C 109.5 .
H11B C11 H11C 109.5 .
C9 C12 H12A 109.5 .
C9 C12 H12B 109.5 .
H12A C12 H12B 109.5 .
C9 C12 H12C 109.5 .
H12A C12 H12C 109.5 .
H12B C12 H12C 109.5 .
C18 C13 C14 122.81(18) .
C18 C13 N4 119.00(18) .
C14 C13 N4 117.94(17) .
C15 C14 C13 118.0(2) .
C15 C14 C19 121.37(19) .
C13 C14 C19 120.56(18) .
C14 C15 C16 121.4(2) .
C14 C15 H15 119.3 .
C16 C15 H15 119.3 .
C17 C16 C15 118.65(19) .
C17 C16 C20 121.1(2) .
C15 C16 C20 120.3(2) .
C16 C17 C18 122.4(2) .
C16 C17 H17 118.8 .
C18 C17 H17 118.8 .
C13 C18 C17 116.8(2) .
C13 C18 C21 122.20(18) .
C17 C18 C21 120.99(19) .
C14 C19 H19A 109.5 .
C14 C19 H19B 109.5 .
H19A C19 H19B 109.5 .
C14 C19 H19C 109.5 .
H19A C19 H19C 109.5 .
H19B C19 H19C 109.5 .
C16 C20 H20A 109.5 .
C16 C20 H20B 109.5 .
H20A C20 H20B 109.5 .
C16 C20 H20C 109.5 .
H20A C20 H20C 109.5 .
H20B C20 H20C 109.5 .
C18 C21 H21A 109.5 .
C18 C21 H21B 109.5 .
H21A C21 H21B 109.5 .
C18 C21 H21C 109.5 .
H21A C21 H21C 109.5 .
H21B C21 H21C 109.5 .
C27 C22 C23 116.81(19) .
C27 C22 C29 119.79(18) .
C23 C22 C29 123.38(19) .
C27 C22 Ru2 69.32(11) .
C23 C22 Ru2 69.34(11) .
C29 C22 Ru2 133.67(14) .
C24 C23 C22 121.26(19) .
C24 C23 Ru2 71.46(11) .
C22 C23 Ru2 72.21(11) .
C24 C23 H23 119.4 .
C22 C23 H23 119.4 .
Ru2 C23 H23 129.5 .
C23 C24 C25 121.04(18) .
C23 C24 Ru2 70.42(11) .
C25 C24 Ru2 72.09(11) .
C23 C24 H24 119.5 .
C25 C24 H24 119.5 .
Ru2 C24 H24 130.8 .
C26 C25 C24 118.27(19) .
C26 C25 C28 120.89(19) .
C24 C25 C28 120.74(18) .
C26 C25 Ru2 70.18(11) .
C24 C25 Ru2 69.85(11) .
C28 C25 Ru2 128.67(14) .
C25 C26 C27 120.30(19) .
C25 C26 Ru2 72.15(11) .
C27 C26 Ru2 69.91(11) .
C25 C26 H26 119.8 .
C27 C26 H26 119.8 .
Ru2 C26 H26 130.8 .
C22 C27 C26 122.29(18) .
C22 C27 Ru2 72.69(12) .
C26 C27 Ru2 71.68(12) .
C22 C27 H27 118.9 .
C26 C27 H27 118.9 .
Ru2 C27 H27 129.3 .
C25 C28 H28A 109.5 .
C25 C28 H28B 109.5 .
H28A C28 H28B 109.5 .
C25 C28 H28C 109.5 .
H28A C28 H28C 109.5 .
H28B C28 H28C 109.5 .
C30 C29 C22 115.20(19) .
C30 C29 C31 110.7(2) .
C22 C29 C31 107.66(18) .
C30 C29 H29 107.7 .
C22 C29 H29 107.7 .
C31 C29 H29 107.7 .
C29 C30 H30A 109.5 .
C29 C30 H30B 109.5 .
H30A C30 H30B 109.5 .
C29 C30 H30C 109.5 .
H30A C30 H30C 109.5 .
H30B C30 H30C 109.5 .
C29 C31 H31A 109.5 .
C29 C31 H31B 109.5 .
H31A C31 H31B 109.5 .
C29 C31 H31C 109.5 .
H31A C31 H31C 109.5 .
H31B C31 H31C 109.5 .
Cl5 C32 Cl5 111.8(3) 2
Cl5 C32 H32A 109.2 2
Cl5 C32 H32A 109.2 .
Cl5 C32 H32B 109.2 2
Cl5 C32 H32B 109.2 .
H32A C32 H32B 107.9 .

loop_
_geom_bond_atom_site_label_1
_geom_bond_atom_site_label_2
_geom_bond_distance
_geom_bond_site_symmetry_2
Ru1 N1 1.9304(18) .
Ru1 C1 2.034(2) .
Ru1 Cl4 2.3806(6) .
Ru1 Cl3 2.4211(6) .
Ru1 Cl2 2.4426(6) .
Ru1 Cl1 2.5138(6) .
Ru2 C27 2.156(2) .
Ru2 C23 2.1619(19) .
Ru2 C24 2.1755(19) .
Ru2 C26 2.179(2) .
Ru2 C22 2.200(2) .
Ru2 C25 2.205(2) .
Ru2 Cl3 2.4302(7) .
Ru2 Cl1 2.4474(6) .
Ru2 Cl2 2.4701(6) .
N1 N2 1.073(2) .
N3 C1 1.380(2) .
N3 C3 1.391(2) .
N3 C4 1.444(2) .
N4 C1 1.378(2) .
N4 C2 1.396(2) .
N4 C13 1.451(2) .
C2 C3 1.340(3) .
C2 H2 0.9500 .
C3 H3 0.9500 .
C4 C9 1.399(3) .
C4 C5 1.400(3) .
C5 C6 1.401(3) .
C5 C10 1.512(3) .
C6 C7 1.402(3) .
C6 H6 0.9500 .
C7 C8 1.398(3) .
C7 C11 1.517(3) .
C8 C9 1.404(3) .
C8 H8 0.9500 .
C9 C12 1.514(3) .
C10 H10A 0.9800 .
C10 H10B 0.9800 .
C10 H10C 0.9800 .
C11 H11A 0.9800 .
C11 H11B 0.9800 .
C11 H11C 0.9800 .
C12 H12A 0.9800 .
C12 H12B 0.9800 .
C12 H12C 0.9800 .
C13 C18 1.399(3) .
C13 C14 1.400(3) .
C14 C15 1.392(3) .
C14 C19 1.507(3) .
C15 C16 1.399(3) .
C15 H15 0.9500 .
C16 C17 1.390(3) .
C16 C20 1.519(3) .
C17 C18 1.404(3) .
C17 H17 0.9500 .
C18 C21 1.510(3) .
C19 H19A 0.9800 .
C19 H19B 0.9800 .
C19 H19C 0.9800 .
C20 H20A 0.9800 .
C20 H20B 0.9800 .
C20 H20C 0.9800 .
C21 H21A 0.9800 .
C21 H21B 0.9800 .
C21 H21C 0.9800 .
C22 C27 1.418(3) .
C22 C23 1.437(3) .
C22 C29 1.521(3) .
C23 C24 1.416(3) .
C23 H23 0.9500 .
C24 C25 1.428(3) .
C24 H24 0.9500 .
C25 C26 1.416(3) .
C25 C28 1.504(3) .
C26 C27 1.426(3) .
C26 H26 0.9500 .
C27 H27 0.9500 .
C28 H28A 0.9800 .
C28 H28B 0.9800 .
C28 H28C 0.9800 .
C29 C30 1.515(3) .
C29 C31 1.538(3) .
C29 H29 1.0000 .
C30 H30A 0.9800 .
C30 H30B 0.9800 .
C30 H30C 0.9800 .
C31 H31A 0.9800 .
C31 H31B 0.9800 .
C31 H31C 0.9800 .
C32 Cl5 1.767(3) 2
C32 Cl5 1.767(3) .
C32 H32A 0.9900 .
C32 H32B 0.9900 .

loop_
_geom_torsion_atom_site_label_1
_geom_torsion_atom_site_label_2
_geom_torsion_atom_site_label_3
_geom_torsion_atom_site_label_4
_geom_torsion
C27 Ru2 Cl1 Ru1 127.26(7)
C23 Ru2 Cl1 Ru1 -168.09(6)
C24 Ru2 Cl1 Ru1 -134.65(6)
C26 Ru2 Cl1 Ru1 129.2(3)
C22 Ru2 Cl1 Ru1 153.76(5)
C25 Ru2 Cl1 Ru1 -114.62(11)
Cl3 Ru2 Cl1 Ru1 -40.841(16)
Cl2 Ru2 Cl1 Ru1 40.900(15)
N1 Ru1 Cl1 Ru2 -135.58(5)
Cl4 Ru1 Cl1 Ru2 135.271(17)
Cl3 Ru1 Cl1 Ru2 41.204(16)
Cl2 Ru1 Cl1 Ru2 -41.575(15)
N1 Ru1 Cl2 Ru2 126.07(5)
C1 Ru1 Cl2 Ru2 -136.03(5)
Cl3 Ru1 Cl2 Ru2 -39.623(16)
Cl1 Ru1 Cl2 Ru2 41.001(16)
C27 Ru2 Cl2 Ru1 -172.12(6)
C23 Ru2 Cl2 Ru1 -122.99(11)
C24 Ru2 Cl2 Ru1 122.0(2)
C26 Ru2 Cl2 Ru1 149.65(6)
C22 Ru2 Cl2 Ru1 -139.27(6)
C25 Ru2 Cl2 Ru1 122.25(7)
Cl3 Ru2 Cl2 Ru1 39.543(16)
Cl1 Ru2 Cl2 Ru1 -42.250(16)
N1 Ru1 Cl3 Ru2 -29.09(19)
C1 Ru1 Cl3 Ru2 136.40(5)
Cl4 Ru1 Cl3 Ru2 -131.371(17)
Cl2 Ru1 Cl3 Ru2 40.292(16)
Cl1 Ru1 Cl3 Ru2 -41.332(16)
C27 Ru2 Cl3 Ru1 -120.15(10)
C23 Ru2 Cl3 Ru1 129.49(7)
C24 Ru2 Cl3 Ru1 155.34(6)
C26 Ru2 Cl3 Ru1 -135.29(6)
C22 Ru2 Cl3 Ru1 135.8(2)
C25 Ru2 Cl3 Ru1 -167.22(5)
Cl1 Ru2 Cl3 Ru1 42.527(17)
Cl2 Ru2 Cl3 Ru1 -39.853(16)
C1 Ru1 N1 N2 177.4(9)
Cl4 Ru1 N1 N2 85.8(9)
Cl3 Ru1 N1 N2 -17.1(11)
Cl2 Ru1 N1 N2 -85.0(9)
Cl1 Ru1 N1 N2 -5.0(9)
C2 N4 C1 N3 0.3(2)
C13 N4 C1 N3 178.01(19)
C2 N4 C1 Ru1 178.91(14)
C13 N4 C1 Ru1 -3.4(3)
C3 N3 C1 N4 0.0(2)
C4 N3 C1 N4 174.74(18)
C3 N3 C1 Ru1 -178.63(14)
C4 N3 C1 Ru1 -3.9(3)
N1 Ru1 C1 N4 -176.07(17)
Cl4 Ru1 C1 N4 -86.65(17)
Cl3 Ru1 C1 N4 7.75(18)
Cl2 Ru1 C1 N4 89.74(17)
N1 Ru1 C1 N3 2.16(18)
Cl4 Ru1 C1 N3 91.58(17)
Cl3 Ru1 C1 N3 -174.02(16)
Cl2 Ru1 C1 N3 -92.03(17)
C1 N4 C2 C3 -0.5(2)
C13 N4 C2 C3 -178.56(17)
N4 C2 C3 N3 0.5(2)
C1 N3 C3 C2 -0.3(2)
C4 N3 C3 C2 -175.55(17)
C1 N3 C4 C9 92.0(2)
C3 N3 C4 C9 -93.6(2)
C1 N3 C4 C5 -91.7(2)
C3 N3 C4 C5 82.8(2)
C9 C4 C5 C6 -2.5(3)
N3 C4 C5 C6 -178.66(17)
C9 C4 C5 C10 177.56(18)
N3 C4 C5 C10 1.4(3)
C4 C5 C6 C7 1.7(3)
C10 C5 C6 C7 -178.34(18)
C5 C6 C7 C8 -0.2(3)
C5 C6 C7 C11 177.06(18)
C6 C7 C8 C9 -0.6(3)
C11 C7 C8 C9 -177.85(18)
C5 C4 C9 C8 1.7(3)
N3 C4 C9 C8 177.85(17)
C5 C4 C9 C12 -179.34(19)
N3 C4 C9 C12 -3.2(3)
C7 C8 C9 C4 -0.1(3)
C7 C8 C9 C12 -179.09(19)
C1 N4 C13 C18 92.7(3)
C2 N4 C13 C18 -89.7(2)
C1 N4 C13 C14 -92.8(2)
C2 N4 C13 C14 84.7(2)
C18 C13 C14 C15 0.6(3)
N4 C13 C14 C15 -173.64(18)
C18 C13 C14 C19 -176.54(18)
N4 C13 C14 C19 9.2(3)
C13 C14 C15 C16 0.2(3)
C19 C14 C15 C16 177.3(2)
C14 C15 C16 C17 -0.7(3)
C14 C15 C16 C20 178.8(2)
C15 C16 C17 C18 0.6(3)
C20 C16 C17 C18 -179.0(2)
C14 C13 C18 C17 -0.7(3)
N4 C13 C18 C17 173.46(17)
C14 C13 C18 C21 176.98(19)
N4 C13 C18 C21 -8.9(3)
C16 C17 C18 C13 0.1(3)
C16 C17 C18 C21 -177.6(2)
C23 Ru2 C22 C27 131.11(18)
C24 Ru2 C22 C27 102.26(13)
C26 Ru2 C22 C27 28.61(12)
C25 Ru2 C22 C27 65.24(12)
Cl3 Ru2 C22 C27 123.1(2)
Cl1 Ru2 C22 C27 -146.18(11)
Cl2 Ru2 C22 C27 -61.66(12)
C27 Ru2 C22 C23 -131.11(18)
C24 Ru2 C22 C23 -28.85(12)
C26 Ru2 C22 C23 -102.50(13)
C25 Ru2 C22 C23 -65.87(12)
Cl3 Ru2 C22 C23 -8.0(3)
Cl1 Ru2 C22 C23 82.72(12)
Cl2 Ru2 C22 C23 167.24(10)
C27 Ru2 C22 C29 112.0(2)
C23 Ru2 C22 C29 -116.9(3)
C24 Ru2 C22 C29 -145.8(2)
C26 Ru2 C22 C29 140.6(2)
C25 Ru2 C22 C29 177.2(2)
Cl3 Ru2 C22 C29 -125.0(2)
Cl1 Ru2 C22 C29 -34.2(2)
Cl2 Ru2 C22 C29 50.3(2)
C27 C22 C23 C24 2.0(3)
C29 C22 C23 C24 -176.38(18)
Ru2 C22 C23 C24 54.18(17)
C27 C22 C23 Ru2 -52.17(16)
C29 C22 C23 Ru2 129.44(19)
C27 Ru2 C23 C24 -103.14(13)
C26 Ru2 C23 C24 -65.49(12)
C22 Ru2 C23 C24 -133.02(18)
C25 Ru2 C23 C24 -28.53(11)
Cl3 Ru2 C23 C24 44.47(14)
Cl1 Ru2 C23 C24 125.08(11)
Cl2 Ru2 C23 C24 -157.36(10)
C27 Ru2 C23 C22 29.88(12)
C24 Ru2 C23 C22 133.02(18)
C26 Ru2 C23 C22 67.53(13)
C25 Ru2 C23 C22 104.49(13)
Cl3 Ru2 C23 C22 177.49(10)
Cl1 Ru2 C23 C22 -101.89(11)
Cl2 Ru2 C23 C22 -24.34(19)
C22 C23 C24 C25 -1.0(3)
Ru2 C23 C24 C25 53.49(16)
C22 C23 C24 Ru2 -54.52(17)
C27 Ru2 C24 C23 66.61(12)
C26 Ru2 C24 C23 104.33(13)
C22 Ru2 C24 C23 29.09(12)
C25 Ru2 C24 C23 133.64(17)
Cl3 Ru2 C24 C23 -145.81(11)
Cl1 Ru2 C24 C23 -63.04(12)
Cl2 Ru2 C24 C23 133.97(19)
C27 Ru2 C24 C25 -67.03(12)
C23 Ru2 C24 C25 -133.64(17)
C26 Ru2 C24 C25 -29.31(12)
C22 Ru2 C24 C25 -104.55(13)
Cl3 Ru2 C24 C25 80.56(11)
Cl1 Ru2 C24 C25 163.32(10)
Cl2 Ru2 C24 C25 0.3(3)
C23 C24 C25 C26 -0.1(3)
Ru2 C24 C25 C26 52.59(16)
C23 C24 C25 C28 -176.52(18)
Ru2 C24 C25 C28 -123.79(18)
C23 C24 C25 Ru2 -52.74(16)
C27 Ru2 C25 C26 -29.16(12)
C23 Ru2 C25 C26 -103.39(13)
C24 Ru2 C25 C26 -131.96(18)
C22 Ru2 C25 C26 -65.98(13)
Cl3 Ru2 C25 C26 126.17(12)
Cl1 Ru2 C25 C26 -162.56(10)
Cl2 Ru2 C25 C26 48.15(14)
C27 Ru2 C25 C24 102.80(13)
C23 Ru2 C25 C24 28.57(12)
C26 Ru2 C25 C24 131.96(18)
C22 Ru2 C25 C24 65.97(12)
Cl3 Ru2 C25 C24 -101.88(11)
Cl1 Ru2 C25 C24 -30.61(18)
Cl2 Ru2 C25 C24 -179.89(9)
C27 Ru2 C25 C28 -143.4(2)
C23 Ru2 C25 C28 142.4(2)
C24 Ru2 C25 C28 113.8(2)
C26 Ru2 C25 C28 -114.2(2)
C22 Ru2 C25 C28 179.78(19)
Cl3 Ru2 C25 C28 11.93(18)
Cl1 Ru2 C25 C28 83.2(2)
Cl2 Ru2 C25 C28 -66.1(2)
C24 C25 C26 C27 0.3(3)
C28 C25 C26 C27 176.63(18)
Ru2 C25 C26 C27 52.70(17)
C24 C25 C26 Ru2 -52.44(16)
C28 C25 C26 Ru2 123.93(18)
C27 Ru2 C26 C25 133.01(18)
C23 Ru2 C26 C25 66.80(13)
C24 Ru2 C26 C25 29.59(12)
C22 Ru2 C26 C25 104.69(13)
Cl3 Ru2 C26 C25 -59.91(12)
Cl1 Ru2 C26 C25 130.7(2)
Cl2 Ru2 C26 C25 -142.88(11)
C23 Ru2 C26 C27 -66.20(12)
C24 Ru2 C26 C27 -103.42(13)
C22 Ru2 C26 C27 -28.32(11)
C25 Ru2 C26 C27 -133.01(18)
Cl3 Ru2 C26 C27 167.08(10)
Cl1 Ru2 C26 C27 -2.3(3)
Cl2 Ru2 C26 C27 84.11(11)
C23 C22 C27 C26 -1.9(3)
C29 C22 C27 C26 176.53(19)
Ru2 C22 C27 C26 -54.09(17)
C23 C22 C27 Ru2 52.18(16)
C29 C22 C27 Ru2 -129.38(18)
C25 C26 C27 C22 0.8(3)
Ru2 C26 C27 C22 54.55(17)
C25 C26 C27 Ru2 -53.72(17)
C23 Ru2 C27 C22 -30.22(12)
C24 Ru2 C27 C22 -67.71(12)
C26 Ru2 C27 C22 -133.84(17)
C25 Ru2 C27 C22 -105.20(13)
Cl3 Ru2 C27 C22 -156.94(10)
Cl1 Ru2 C27 C22 45.54(14)
Cl2 Ru2 C27 C22 126.31(11)
C23 Ru2 C27 C26 103.62(13)
C24 Ru2 C27 C26 66.13(12)
C22 Ru2 C27 C26 133.84(17)
C25 Ru2 C27 C26 28.64(12)
Cl3 Ru2 C27 C26 -23.10(17)
Cl1 Ru2 C27 C26 179.38(9)
Cl2 Ru2 C27 C26 -99.85(11)
C27 C22 C29 C30 136.2(2)
C23 C22 C29 C30 -45.5(3)
Ru2 C22 C29 C30 47.1(3)
C27 C22 C29 C31 -99.7(2)
C23 C22 C29 C31 78.6(3)
Ru2 C22 C29 C31 171.18(17)
